data_4335862
loop_
_publ_author_name
'Eric S. Wiedner'
'John A. S. Roberts'
'William G. Dougherty'
'W. Scott Kassel'
'Daniel L. DuBois'
'R. Morris Bullock'

_publ_section_title
;
 Synthesis and Electrochemical Studies of Cobalt(III) Monohydride
 Complexes Containing Pendant Amines
;
_journal_name_full 'Inorganic Chemistry'
_journal_page_first 9975
_journal_page_last 9988
_journal_paper_doi 10.1021/ic401232g
_journal_volume 52
_journal_year 2013
_chemical_formula_sum 'C51 H56.5 B2 Co F8 N5.5 P4'
_chemical_formula_weight 1102.95
_chemical_name_systematic
; 
 ? 
;
_space_group_IT_number 14
_symmetry_cell_setting monoclinic
_symmetry_space_group_name_Hall '-P 2yn'
_symmetry_space_group_name_H-M 'P 1 21/n 1'
_atom_sites_solution_hydrogens geom
_atom_sites_solution_primary direct
_atom_sites_solution_secondary difmap
_audit_creation_method SHELXL-97
_cell_angle_alpha 90.00
_cell_angle_beta 102.008(4)
_cell_angle_gamma 90.00
_cell_formula_units_Z 4
_cell_length_a 15.0596(16)
_cell_length_b 12.7110(13)
_cell_length_c 27.968(3)
_cell_measurement_reflns_used 9584
_cell_measurement_temperature 100(2)
_cell_measurement_theta_max 33.20
_cell_measurement_theta_min 2.42
_cell_volume 5236.6(10)
_computing_cell_refinement 'Bruker SAINT'
_computing_data_collection 'Bruker APEX2'
_computing_data_reduction 'Bruker SAINT'
_computing_molecular_graphics 'Bruker SHELXTL'
_computing_publication_material 'Bruker SHELXTL'
_computing_structure_refinement 'SHELXL-97 (Sheldrick, 2008)'
_computing_structure_solution 'SHELXS-97 (Sheldrick, 2008)'
_diffrn_ambient_temperature 100(2)
_diffrn_measured_fraction_theta_full 1.000
_diffrn_measured_fraction_theta_max 0.990
_diffrn_measurement_device_type 'Bruker APEX-II CCD'
_diffrn_measurement_method '\f and \w scans'
_diffrn_radiation_monochromator graphite
_diffrn_radiation_source 'fine-focus sealed tube'
_diffrn_radiation_type MoK\a
_diffrn_radiation_wavelength 0.71073
_diffrn_reflns_av_R_equivalents 0.0325
_diffrn_reflns_av_sigmaI/netI 0.0350
_diffrn_reflns_limit_h_max 22
_diffrn_reflns_limit_h_min -23
_diffrn_reflns_limit_k_max 19
_diffrn_reflns_limit_k_min -19
_diffrn_reflns_limit_l_max 42
_diffrn_reflns_limit_l_min -42
_diffrn_reflns_number 89962
_diffrn_reflns_theta_full 25.00
_diffrn_reflns_theta_max 33.30
_diffrn_reflns_theta_min 1.43
_exptl_absorpt_coefficient_mu 0.520
_exptl_absorpt_correction_T_max 0.9032
_exptl_absorpt_correction_T_min 0.8854
_exptl_absorpt_correction_type multi-scan
_exptl_absorpt_process_details SADABS
_exptl_crystal_colour green
_exptl_crystal_density_diffrn 1.399
_exptl_crystal_description block
_exptl_crystal_F_000 2280
_exptl_crystal_size_max 0.24
_exptl_crystal_size_mid 0.24
_exptl_crystal_size_min 0.20
_platon_squeeze_details
;
The SQUEEZE results suggest 2.5 molecule of CH3CN solvent per asymmetric
unit.  The difference map suggests three separate sites in the asymmetric
unit for the acetonitrile.  One is fully occupied and refines well.  The
other two are likely disordered over those two positions in a ratio
that would lead to an average of 1.5 equivalents of solvent.  These
would not refine well and their structures were bent instead of linear.
Therefore, all 3 solvent molecules were removed using SQUEEZE.  

PLATON Reference : Spek, A.L. (2003). J. Appl. Cryst. 36, 7-13.
                     Spek, A.L. (2009). Acta Cryst. D65, 148-155.
;
_refine_diff_density_max 0.542
_refine_diff_density_min -0.314
_refine_diff_density_rms 0.059
_refine_ls_extinction_method none
_refine_ls_goodness_of_fit_ref 1.060
_refine_ls_hydrogen_treatment constr
_refine_ls_matrix_type full
_refine_ls_number_parameters 671
_refine_ls_number_reflns 20034
_refine_ls_number_restraints 36
_refine_ls_restrained_S_all 1.061
_refine_ls_R_factor_all 0.0574
_refine_ls_R_factor_gt 0.0403
_refine_ls_shift/su_max 0.001
_refine_ls_shift/su_mean 0.000
_refine_ls_structure_factor_coef Fsqd
_refine_ls_weighting_details 'calc w=1/[\s^2^(Fo^2^)+(0.0499P)^2^+0.6181P] where P=(Fo^2^+2Fc^2^)/3'
_refine_ls_weighting_scheme calc
_refine_ls_wR_factor_gt 0.0963
_refine_ls_wR_factor_ref 0.1020
_reflns_number_gt 15004
_reflns_number_total 20034
_reflns_threshold_expression >2sigma(I)
_cod_data_source_file ic401232g_si_002_1.cif
_cod_data_source_block '[Co(L2)(CH3CN)][BF4}2'
_cod_original_formula_sum 'C51 H56.50 B2 Co F8 N5.50 P4'
_cod_database_code 4335862

loop_
_symmetry_equiv_pos_as_xyz
'x, y, z'
'-x+1/2, y+1/2, -z+1/2'
'-x, -y, -z'
'x-1/2, -y-1/2, z-1/2'

loop_
_atom_site_label
_atom_site_type_symbol
_atom_site_fract_x
_atom_site_fract_y
_atom_site_fract_z
_atom_site_U_iso_or_equiv
_atom_site_adp_type
_atom_site_occupancy
_atom_site_symmetry_multiplicity
_atom_site_calc_flag
_atom_site_refinement_flags
_atom_site_disorder_assembly
_atom_site_disorder_group
Co1 Co -0.005148(11) 0.291324(12) 0.165766(6) 0.02017(4) Uani 1 1 d . C .
B1 B 0.28245(11) 0.62467(12) 0.11905(5) 0.0290(3) Uani 1 1 d . . .
F1 F 0.2333(9) 0.6077(9) 0.1562(5) 0.0464(19) Uani 0.44(2) 1 d PD A 1
F2 F 0.3007(10) 0.5290(10) 0.0990(6) 0.045(2) Uani 0.44(2) 1 d PD A 1
F3 F 0.2291(11) 0.6828(11) 0.08250(15) 0.074(3) Uani 0.44(2) 1 d PD A 1
F4 F 0.3611(6) 0.6739(11) 0.1386(4) 0.061(2) Uani 0.44(2) 1 d PD A 1
F1' F 0.2182(5) 0.6302(7) 0.1485(3) 0.0381(10) Uani 0.56(2) 1 d PD A 2
F2' F 0.2763(7) 0.5294(8) 0.0958(4) 0.0434(14) Uani 0.56(2) 1 d PD A 2
F3' F 0.2709(5) 0.7086(2) 0.08728(19) 0.0434(11) Uani 0.56(2) 1 d PD A 2
F4' F 0.3688(3) 0.6367(5) 0.15016(18) 0.0449(9) Uani 0.56(2) 1 d PD A 2
B2 B 0.75311(15) 0.59464(17) 0.23811(13) 0.0729(9) Uani 1 1 d . . .
F5 F 0.6599(6) 0.6109(8) 0.2098(3) 0.081(3) Uani 0.530(3) 1 d PD B 1
F6 F 0.78637(14) 0.57017(17) 0.18947(8) 0.0577(7) Uani 0.530(3) 1 d PD B 1
F7 F 0.7927(4) 0.6792(3) 0.25124(17) 0.129(2) Uani 0.530(3) 1 d PD B 1
F8 F 0.75551(18) 0.5080(2) 0.25867(11) 0.0638(8) Uani 0.530(3) 1 d PD B 1
F5' F 0.6717(5) 0.6321(8) 0.2217(3) 0.0506(12) Uani 0.470(3) 1 d PD B 2
F6' F 0.7771(2) 0.4919(2) 0.23986(13) 0.0584(8) Uani 0.470(3) 1 d PD B 2
F7' F 0.82536(17) 0.6594(2) 0.23947(13) 0.0496(9) Uani 0.470(3) 1 d PD B 2
F8' F 0.75766(13) 0.60381(18) 0.29827(7) 0.0477(6) Uani 0.470(3) 1 d PD B 2
N1 N 0.01693(8) 0.41201(9) 0.29343(4) 0.0269(2) Uani 1 1 d . . .
N2 N 0.19802(7) 0.32844(8) 0.22563(4) 0.0241(2) Uani 1 1 d . . .
N3 N -0.13568(7) 0.30682(8) 0.16994(4) 0.0244(2) Uani 1 1 d . . .
P1 P -0.01889(2) 0.12117(2) 0.147149(11) 0.02162(6) Uani 1 1 d . C .
P2 P 0.04351(2) 0.23656(3) 0.240745(11) 0.02206(6) Uani 1 1 d . . .
P3 P 0.04067(2) 0.44092(2) 0.199873(11) 0.02200(6) Uani 1 1 d . . .
P4 P -0.02257(2) 0.37578(2) 0.093294(11) 0.02372(7) Uani 1 1 d . . .
C1 C -0.19216(9) 0.06004(11) 0.09689(5) 0.0327(3) Uani 1 1 d . . .
H1A H -0.2101 0.0641 0.1275 0.039 Uiso 1 1 calc R . .
C2 C -0.25642(10) 0.03628(13) 0.05423(6) 0.0420(4) Uani 1 1 d . . .
H2A H -0.3178 0.0236 0.0561 0.050 Uiso 1 1 calc R . .
C3 C -0.23108(12) 0.03121(13) 0.00980(6) 0.0434(4) Uani 1 1 d . . .
H3A H -0.2751 0.0155 -0.0189 0.052 Uiso 1 1 calc R . .
C4 C -0.14207(11) 0.04891(11) 0.00678(5) 0.0367(3) Uani 1 1 d . . .
H4A H -0.1249 0.0454 -0.0240 0.044 Uiso 1 1 calc R . .
C5 C -0.07724(9) 0.07190(10) 0.04872(5) 0.0289(3) Uani 1 1 d . . .
H5A H -0.0159 0.0837 0.0465 0.035 Uiso 1 1 calc R . .
C6 C -0.10229(9) 0.07762(9) 0.09422(5) 0.0254(2) Uani 1 1 d . . .
C7 C 0.08299(10) -0.05065(11) 0.12912(5) 0.0298(3) Uani 1 1 d . . .
H7A H 0.0273 -0.0883 0.1241 0.036 Uiso 1 1 calc R . .
C8 C 0.16189(10) -0.10145(12) 0.12421(5) 0.0364(3) Uani 1 1 d . . .
H8A H 0.1605 -0.1739 0.1157 0.044 Uiso 1 1 calc R . .
C9 C 0.24304(11) -0.04597(14) 0.13176(5) 0.0418(4) Uani 1 1 d . . .
H9A H 0.2969 -0.0803 0.1275 0.050 Uiso 1 1 calc R . .
C10 C 0.24623(10) 0.05802(14) 0.14535(5) 0.0400(3) Uani 1 1 d . . .
H10A H 0.3025 0.0946 0.1514 0.048 Uiso 1 1 calc R . .
C11 C 0.16723(9) 0.11007(12) 0.15026(5) 0.0313(3) Uani 1 1 d . . .
H11A H 0.1693 0.1821 0.1596 0.038 Uiso 1 1 calc R . .
C12 C 0.08508(8) 0.05560(10) 0.14142(4) 0.0246(2) Uani 1 1 d . . .
C13 C -0.04716(9) 0.05819(10) 0.20107(5) 0.0257(2) Uani 1 1 d . . .
H13A H -0.1092 0.0785 0.2042 0.031 Uiso 1 1 calc R C .
H13B H -0.0450 -0.0193 0.1979 0.031 Uiso 1 1 calc R . .
C14 C 0.02267(9) 0.09481(10) 0.24635(5) 0.0263(2) Uani 1 1 d . C .
H14A H 0.0801 0.0553 0.2488 0.032 Uiso 1 1 calc R . .
H14B H -0.0008 0.0812 0.2763 0.032 Uiso 1 1 calc R . .
C15 C -0.01337(9) 0.30276(10) 0.28440(5) 0.0273(2) Uani 1 1 d . C .
H15A H -0.0798 0.3018 0.2715 0.033 Uiso 1 1 calc R . .
H15B H -0.0009 0.2636 0.3157 0.033 Uiso 1 1 calc R . .
C16 C -0.0129(4) 0.5632(4) 0.34600(11) 0.0416(11) Uani 0.545(13) 1 d PG C 1
H16A H -0.0308 0.6039 0.3171 0.050 Uiso 0.545(13) 1 calc PR C 1
C17 C -0.0089(4) 0.6091(4) 0.39149(13) 0.0385(10) Uani 0.545(13) 1 d PG C 1
H17A H -0.0240 0.6813 0.3937 0.046 Uiso 0.545(13) 1 calc PR C 1
C18 C 0.0172(3) 0.5495(5) 0.43375(11) 0.0333(9) Uani 0.545(13) 1 d PG C 1
H18A H 0.0200 0.5809 0.4648 0.040 Uiso 0.545(13) 1 calc PR C 1
C19 C 0.0394(3) 0.4440(4) 0.43051(15) 0.0324(6) Uani 0.545(13) 1 d PG C 1
H19A H 0.0573 0.4032 0.4594 0.039 Uiso 0.545(13) 1 calc PR C 1
C20 C 0.0354(4) 0.3980(3) 0.38501(18) 0.0234(6) Uani 0.545(13) 1 d PG C 1
H20A H 0.0506 0.3259 0.3828 0.028 Uiso 0.545(13) 1 calc PR C 1
C21 C 0.0093(4) 0.4576(3) 0.34276(14) 0.0396(13) Uani 0.545(13) 1 d PG C 1
C16' C -0.0341(4) 0.5443(4) 0.34283(13) 0.0326(12) Uani 0.455(13) 1 d PG C 2
H16B H -0.0591 0.5853 0.3149 0.039 Uiso 0.455(13) 1 calc PR C 2
C17' C -0.0408(5) 0.5788(5) 0.38909(15) 0.0386(12) Uani 0.455(13) 1 d PG C 2
H17B H -0.0705 0.6434 0.3927 0.046 Uiso 0.455(13) 1 calc PR C 2
C18' C -0.0042(5) 0.5189(6) 0.43001(12) 0.0430(13) Uani 0.455(13) 1 d PG C 2
H18B H -0.0088 0.5425 0.4616 0.052 Uiso 0.455(13) 1 calc PR C 2
C19' C 0.0392(4) 0.4244(4) 0.42466(15) 0.0324(6) Uani 0.455(13) 1 d PG C 2
H19B H 0.0642 0.3834 0.4526 0.039 Uiso 0.455(13) 1 calc PR C 2
C20' C 0.0459(4) 0.3899(3) 0.37840(18) 0.0234(6) Uani 0.455(13) 1 d PG C 2
H20B H 0.0756 0.3253 0.3747 0.028 Uiso 0.455(13) 1 calc PR C 2
C21' C 0.0093(4) 0.4498(3) 0.33748(14) 0.0158(8) Uani 0.455(13) 1 d PG C 2
C22 C -0.00839(9) 0.48260(10) 0.25148(4) 0.0277(2) Uani 1 1 d . C .
H22A H 0.0127 0.5547 0.2613 0.033 Uiso 1 1 calc R . .
H22B H -0.0754 0.4844 0.2411 0.033 Uiso 1 1 calc R . .
C23 C 0.16412(8) 0.43708(10) 0.22430(4) 0.0256(2) Uani 1 1 d . C .
H23A H 0.1954 0.4806 0.2035 0.031 Uiso 1 1 calc R . .
H23B H 0.1777 0.4670 0.2577 0.031 Uiso 1 1 calc R . .
C24 C 0.32209(10) 0.36167(11) 0.18482(5) 0.0306(3) Uani 1 1 d . . .
H24A H 0.2796 0.3927 0.1588 0.037 Uiso 1 1 calc R . .
C25 C 0.41282(10) 0.35639(12) 0.18242(6) 0.0360(3) Uani 1 1 d . . .
H25A H 0.4322 0.3841 0.1547 0.043 Uiso 1 1 calc R . .
C26 C 0.47569(10) 0.31105(12) 0.22002(6) 0.0370(3) Uani 1 1 d . . .
H26A H 0.5379 0.3076 0.2182 0.044 Uiso 1 1 calc R . .
C27 C 0.44707(9) 0.27089(11) 0.26020(6) 0.0329(3) Uani 1 1 d . . .
H27A H 0.4899 0.2395 0.2860 0.040 Uiso 1 1 calc R . .
C28 C 0.35599(9) 0.27601(10) 0.26316(5) 0.0265(2) Uani 1 1 d . . .
H28A H 0.3370 0.2484 0.2910 0.032 Uiso 1 1 calc R . .
C29 C 0.29275(8) 0.32162(10) 0.22539(4) 0.0241(2) Uani 1 1 d . . .
C30 C 0.16616(8) 0.26305(11) 0.26189(4) 0.0256(2) Uani 1 1 d . C .
H30A H 0.1769 0.2999 0.2938 0.031 Uiso 1 1 calc R . .
H30B H 0.2002 0.1959 0.2663 0.031 Uiso 1 1 calc R . .
C31 C 0.02006(9) 0.54735(10) 0.15491(4) 0.0266(2) Uani 1 1 d . C .
H31A H -0.0431 0.5731 0.1507 0.032 Uiso 1 1 calc R . .
H31B H 0.0619 0.6068 0.1658 0.032 Uiso 1 1 calc R . .
C32 C 0.03648(10) 0.50209(10) 0.10677(4) 0.0272(2) Uani 1 1 d . C .
H32A H 0.1024 0.4919 0.1091 0.033 Uiso 1 1 calc R . .
H32B H 0.0142 0.5523 0.0799 0.033 Uiso 1 1 calc R . .
C33 C -0.01865(12) 0.30221(11) -0.00199(5) 0.0346(3) Uani 1 1 d . . .
H33A H -0.0802 0.3236 -0.0119 0.042 Uiso 1 1 calc R C .
C34 C 0.02575(14) 0.25308(11) -0.03513(5) 0.0430(4) Uani 1 1 d . C .
H34A H -0.0058 0.2417 -0.0678 0.052 Uiso 1 1 calc R . .
C35 C 0.11464(16) 0.22102(12) -0.02097(6) 0.0519(5) Uani 1 1 d . . .
H35A H 0.1434 0.1860 -0.0437 0.062 Uiso 1 1 calc R C .
C36 C 0.16238(15) 0.23954(15) 0.02618(6) 0.0533(5) Uani 1 1 d . C .
H36A H 0.2242 0.2190 0.0357 0.064 Uiso 1 1 calc R . .
C37 C 0.11903(12) 0.28836(12) 0.05925(6) 0.0402(3) Uani 1 1 d . . .
H37A H 0.1516 0.3009 0.0917 0.048 Uiso 1 1 calc R C .
C38 C 0.02878(10) 0.31929(10) 0.04582(5) 0.0293(3) Uani 1 1 d . C .
C39 C -0.19987(10) 0.32608(12) 0.04928(5) 0.0348(3) Uani 1 1 d . . .
H39A H -0.1800 0.2552 0.0540 0.042 Uiso 1 1 calc R C .
C40 C -0.28932(11) 0.34731(13) 0.02738(5) 0.0385(3) Uani 1 1 d . C .
H40A H -0.3302 0.2910 0.0169 0.046 Uiso 1 1 calc R . .
C41 C -0.31910(11) 0.44967(14) 0.02068(6) 0.0443(4) Uani 1 1 d . . .
H41A H -0.3803 0.4641 0.0054 0.053 Uiso 1 1 calc R C .
C42 C -0.25951(12) 0.53130(15) 0.03630(8) 0.0546(5) Uani 1 1 d . C .
H42A H -0.2802 0.6020 0.0323 0.065 Uiso 1 1 calc R . .
C43 C -0.16946(11) 0.51063(12) 0.05783(7) 0.0436(4) Uani 1 1 d . . .
H43A H -0.1288 0.5673 0.0680 0.052 Uiso 1 1 calc R C .
C44 C -0.13864(9) 0.40776(10) 0.06451(4) 0.0282(3) Uani 1 1 d . C .
C45 C -0.21134(9) 0.31947(10) 0.16735(5) 0.0275(2) Uani 1 1 d . . .
C46 C -0.30853(10) 0.33579(14) 0.16250(7) 0.0430(4) Uani 1 1 d . . .
H46A H -0.3188 0.3952 0.1830 0.064 Uiso 1 1 calc R . .
H46B H -0.3360 0.2722 0.1729 0.064 Uiso 1 1 calc R . .
H46C H -0.3362 0.3510 0.1283 0.064 Uiso 1 1 calc R . .

loop_
_atom_site_aniso_label
_atom_site_aniso_U_11
_atom_site_aniso_U_22
_atom_site_aniso_U_33
_atom_site_aniso_U_23
_atom_site_aniso_U_13
_atom_site_aniso_U_12
Co1 0.02323(8) 0.01916(7) 0.01799(7) 0.00267(5) 0.00395(6) -0.00107(6)
B1 0.0397(8) 0.0259(7) 0.0227(6) -0.0030(5) 0.0098(6) -0.0027(6)
F1 0.065(4) 0.038(3) 0.046(4) -0.012(2) 0.034(3) -0.020(3)
F2 0.076(6) 0.0255(16) 0.040(3) -0.0041(15) 0.026(4) 0.000(3)
F3 0.109(7) 0.075(5) 0.0300(13) -0.0032(18) -0.002(2) 0.057(5)
F4 0.049(3) 0.078(5) 0.066(4) -0.036(3) 0.034(3) -0.030(3)
F1' 0.0410(16) 0.041(3) 0.0359(18) -0.0103(16) 0.0165(13) -0.0153(16)
F2' 0.070(4) 0.0299(14) 0.0339(15) -0.0096(11) 0.020(3) -0.006(2)
F3' 0.071(3) 0.0287(11) 0.0330(14) 0.0067(8) 0.0167(14) 0.0046(12)
F4' 0.0377(11) 0.053(2) 0.0430(15) -0.0094(13) 0.0063(10) 0.0028(13)
B2 0.0392(11) 0.0335(10) 0.158(3) 0.0103(13) 0.0472(15) 0.0093(8)
F5 0.056(3) 0.104(5) 0.093(5) 0.037(4) 0.040(3) 0.026(3)
F6 0.0583(13) 0.0626(13) 0.0607(13) 0.0104(10) 0.0321(10) 0.0238(10)
F7 0.209(6) 0.065(2) 0.083(3) -0.0337(18) -0.037(3) -0.001(3)
F8 0.0508(14) 0.0717(19) 0.0708(19) 0.0416(15) 0.0171(12) 0.0174(12)
F5' 0.0288(14) 0.069(3) 0.058(3) 0.025(2) 0.0180(15) 0.0110(15)
F6' 0.0432(15) 0.0475(14) 0.086(2) -0.0260(14) 0.0170(14) -0.0007(11)
F7' 0.0285(10) 0.0467(16) 0.074(2) 0.0319(16) 0.0108(11) -0.0033(9)
F8' 0.0372(11) 0.0685(15) 0.0407(11) -0.0050(10) 0.0157(9) 0.0001(10)
N1 0.0306(5) 0.0315(5) 0.0193(5) 0.0021(4) 0.0069(4) -0.0008(4)
N2 0.0229(5) 0.0269(5) 0.0226(5) 0.0063(4) 0.0045(4) -0.0033(4)
N3 0.0275(5) 0.0231(5) 0.0218(5) 0.0019(4) 0.0036(4) -0.0008(4)
P1 0.02240(14) 0.01954(13) 0.02292(14) 0.00266(11) 0.00475(11) -0.00030(11)
P2 0.02190(14) 0.02511(14) 0.01926(13) 0.00532(11) 0.00448(11) -0.00229(11)
P3 0.02706(15) 0.02115(14) 0.01803(13) 0.00118(10) 0.00524(11) -0.00216(11)
P4 0.03287(16) 0.01982(14) 0.01808(13) 0.00242(10) 0.00439(12) -0.00122(12)
C1 0.0272(6) 0.0321(7) 0.0370(7) 0.0030(5) 0.0026(5) -0.0010(5)
C2 0.0297(7) 0.0412(8) 0.0492(9) 0.0045(7) -0.0054(6) -0.0035(6)
C3 0.0456(9) 0.0364(8) 0.0385(8) -0.0014(6) -0.0139(7) 0.0017(7)
C4 0.0470(8) 0.0300(7) 0.0286(7) -0.0012(5) -0.0025(6) 0.0063(6)
C5 0.0337(7) 0.0231(6) 0.0279(6) 0.0013(5) 0.0020(5) 0.0030(5)
C6 0.0275(6) 0.0190(5) 0.0280(6) 0.0028(4) 0.0016(5) 0.0014(4)
C7 0.0328(7) 0.0287(6) 0.0281(6) 0.0038(5) 0.0068(5) 0.0066(5)
C8 0.0404(8) 0.0395(8) 0.0296(7) 0.0062(6) 0.0076(6) 0.0163(6)
C9 0.0344(7) 0.0623(10) 0.0298(7) 0.0112(7) 0.0092(6) 0.0212(7)
C10 0.0240(6) 0.0617(10) 0.0339(7) 0.0119(7) 0.0053(5) 0.0019(6)
C11 0.0267(6) 0.0386(7) 0.0284(6) 0.0069(5) 0.0048(5) -0.0024(5)
C12 0.0241(6) 0.0280(6) 0.0217(5) 0.0057(4) 0.0048(4) 0.0035(5)
C13 0.0266(6) 0.0221(5) 0.0292(6) 0.0051(4) 0.0076(5) -0.0020(4)
C14 0.0269(6) 0.0267(6) 0.0254(6) 0.0095(5) 0.0056(5) -0.0007(5)
C15 0.0272(6) 0.0336(7) 0.0221(5) 0.0033(5) 0.0071(5) -0.0036(5)
C16 0.041(2) 0.052(2) 0.0304(18) -0.0022(15) 0.0035(14) 0.0177(18)
C17 0.039(2) 0.045(2) 0.0318(15) -0.0097(14) 0.0092(15) 0.0102(17)
C18 0.0325(17) 0.045(2) 0.0219(12) -0.0123(12) 0.0046(11) 0.0000(15)
C19 0.0347(7) 0.0489(16) 0.0142(8) -0.0085(10) 0.0061(7) 0.0029(10)
C20 0.0205(12) 0.0402(9) 0.0138(11) -0.0044(7) 0.0132(9) 0.0000(7)
C21 0.031(3) 0.061(3) 0.028(2) -0.015(2) 0.0103(18) -0.003(2)
C16' 0.031(2) 0.051(2) 0.0152(15) -0.0032(15) 0.0030(12) 0.0172(19)
C17' 0.047(3) 0.042(2) 0.0280(17) -0.0072(16) 0.0115(19) 0.013(2)
C18' 0.050(3) 0.055(3) 0.0237(17) -0.0156(18) 0.0080(17) -0.004(2)
C19' 0.0347(7) 0.0489(16) 0.0142(8) -0.0085(10) 0.0061(7) 0.0029(10)
C20' 0.0205(12) 0.0402(9) 0.0138(11) -0.0044(7) 0.0132(9) 0.0000(7)
C21' 0.0143(19) 0.0289(18) 0.0049(10) 0.0024(12) 0.0033(11) 0.0071(15)
C22 0.0342(7) 0.0285(6) 0.0210(5) 0.0008(5) 0.0070(5) 0.0019(5)
C23 0.0271(6) 0.0266(6) 0.0227(5) 0.0014(4) 0.0042(4) -0.0055(5)
C24 0.0341(7) 0.0340(7) 0.0255(6) 0.0028(5) 0.0100(5) -0.0054(5)
C25 0.0422(8) 0.0344(7) 0.0374(7) -0.0003(6) 0.0225(6) -0.0064(6)
C26 0.0312(7) 0.0310(7) 0.0544(9) -0.0028(6) 0.0215(7) -0.0023(5)
C27 0.0269(6) 0.0294(6) 0.0426(8) 0.0023(6) 0.0074(6) -0.0007(5)
C28 0.0261(6) 0.0275(6) 0.0262(6) 0.0002(5) 0.0064(5) -0.0030(5)
C29 0.0254(6) 0.0241(5) 0.0233(5) -0.0022(4) 0.0063(4) -0.0051(4)
C30 0.0228(5) 0.0323(6) 0.0210(5) 0.0071(5) 0.0032(4) -0.0037(5)
C31 0.0369(7) 0.0205(5) 0.0222(5) 0.0014(4) 0.0057(5) -0.0017(5)
C32 0.0390(7) 0.0213(5) 0.0215(5) 0.0029(4) 0.0071(5) -0.0038(5)
C33 0.0568(9) 0.0246(6) 0.0232(6) 0.0010(5) 0.0101(6) -0.0086(6)
C34 0.0834(13) 0.0253(7) 0.0241(6) 0.0001(5) 0.0198(7) -0.0078(7)
C35 0.0957(15) 0.0312(8) 0.0374(8) 0.0067(6) 0.0337(9) 0.0150(8)
C36 0.0744(13) 0.0527(10) 0.0396(9) 0.0108(8) 0.0274(9) 0.0263(9)
C37 0.0539(9) 0.0404(8) 0.0288(7) 0.0056(6) 0.0145(6) 0.0111(7)
C38 0.0481(8) 0.0208(5) 0.0211(5) 0.0030(4) 0.0119(5) -0.0018(5)
C39 0.0394(8) 0.0303(7) 0.0308(7) 0.0005(5) -0.0016(6) 0.0008(6)
C40 0.0378(8) 0.0437(8) 0.0300(7) -0.0024(6) -0.0023(6) -0.0024(6)
C41 0.0380(8) 0.0533(10) 0.0385(8) 0.0074(7) 0.0008(6) 0.0086(7)
C42 0.0447(9) 0.0379(9) 0.0773(13) 0.0132(9) 0.0040(9) 0.0109(7)
C43 0.0414(8) 0.0297(7) 0.0566(10) 0.0096(7) 0.0029(7) 0.0021(6)
C44 0.0350(7) 0.0279(6) 0.0204(5) 0.0047(5) 0.0023(5) 0.0014(5)
C45 0.0270(6) 0.0273(6) 0.0274(6) 0.0014(5) 0.0038(5) -0.0021(5)
C46 0.0248(7) 0.0503(9) 0.0527(10) 0.0047(7) 0.0057(6) 0.0004(6)

loop_
_atom_type_symbol
_atom_type_description
_atom_type_scat_dispersion_real
_atom_type_scat_dispersion_imag
_atom_type_scat_source
C C 0.0033 0.0016 'International Tables Vol C Tables 4.2.6.8 and 6.1.1.4'
H H 0.0000 0.0000 'International Tables Vol C Tables 4.2.6.8 and 6.1.1.4'
B B 0.0013 0.0007 'International Tables Vol C Tables 4.2.6.8 and 6.1.1.4'
N N 0.0061 0.0033 'International Tables Vol C Tables 4.2.6.8 and 6.1.1.4'
F F 0.0171 0.0103 'International Tables Vol C Tables 4.2.6.8 and 6.1.1.4'
P P 0.1023 0.0942 'International Tables Vol C Tables 4.2.6.8 and 6.1.1.4'
Co Co 0.3494 0.9721 'International Tables Vol C Tables 4.2.6.8 and 6.1.1.4'

loop_
_geom_angle_atom_site_label_1
_geom_angle_atom_site_label_2
_geom_angle_atom_site_label_3
_geom_angle
N3 Co1 P3 96.55(3)
N3 Co1 P2 96.46(3)
P3 Co1 P2 81.096(14)
N3 Co1 P1 93.71(3)
P3 Co1 P1 163.470(14)
P2 Co1 P1 84.906(14)
N3 Co1 P4 94.21(3)
P3 Co1 P4 86.853(14)
P2 Co1 P4 164.717(14)
P1 Co1 P4 105.315(14)
F4 B1 F2' 124.7(5)
F4 B1 F3' 83.4(5)
F2' B1 F3' 113.1(6)
F4 B1 F3 112.3(3)
F2' B1 F3 98.7(6)
F3' B1 F3 29.3(6)
F4 B1 F2 109.8(5)
F2' B1 F2 15.0(8)
F3' B1 F2 115.3(7)
F3 B1 F2 107.7(7)
F4 B1 F1' 113.2(4)
F2' B1 F1' 109.7(5)
F3' B1 F1' 109.3(3)
F3 B1 F1' 92.4(5)
F2 B1 F1' 120.1(7)
F4 B1 F1 108.8(5)
F2' B1 F1 102.6(7)
F3' B1 F1 125.3(4)
F3 B1 F1 108.3(4)
F2 B1 F1 109.9(7)
F1' B1 F1 16.3(5)
F4 B1 F4' 23.7(5)
F2' B1 F4' 110.5(4)
F3' B1 F4' 106.88(19)
F3 B1 F4' 135.9(6)
F2 B1 F4' 96.2(6)
F1' B1 F4' 107.0(4)
F1 B1 F4' 96.9(5)
F8 B2 F7 131.6(4)
F8 B2 F5' 114.9(5)
F7 B2 F5' 98.4(5)
F8 B2 F6' 31.12(15)
F7 B2 F6' 135.5(4)
F5' B2 F6' 126.1(5)
F8 B2 F7' 125.4(3)
F7 B2 F7' 30.5(3)
F5' B2 F7' 118.5(5)
F6' B2 F7' 112.2(2)
F8 B2 F5 107.8(4)
F7 B2 F5 112.4(5)
F5' B2 F5 16.7(7)
F6' B2 F5 111.8(5)
F7' B2 F5 126.7(5)
F8 B2 F6 104.0(2)
F7 B2 F6 101.9(3)
F5' B2 F6 102.3(5)
F6' B2 F6 73.2(2)
F7' B2 F6 75.4(2)
F5 B2 F6 90.1(4)
F8 B2 F8' 66.7(2)
F7 B2 F8' 74.2(3)
F5' B2 F8' 99.6(4)
F6' B2 F8' 94.4(3)
F7' B2 F8' 93.7(3)
F5 B2 F8' 111.4(4)
F6 B2 F8' 158.1(2)
C21' N1 C22 117.1(2)
C21' N1 C15 114.3(2)
C22 N1 C15 114.99(10)
C21' N1 C21 1.6(4)
C22 N1 C21 115.89(18)
C15 N1 C21 115.91(19)
C29 N2 C30 116.03(10)
C29 N2 C23 113.46(10)
C30 N2 C23 112.82(10)
C45 N3 Co1 172.72(10)
C12 P1 C6 104.57(6)
C12 P1 C13 103.00(6)
C6 P1 C13 107.31(6)
C12 P1 Co1 115.37(4)
C6 P1 Co1 120.12(4)
C13 P1 Co1 104.96(4)
C15 P2 C14 106.29(6)
C15 P2 C30 106.09(6)
C14 P2 C30 109.12(6)
C15 P2 Co1 112.48(4)
C14 P2 Co1 111.36(4)
C30 P2 Co1 111.22(4)
C31 P3 C22 106.82(6)
C31 P3 C23 106.76(6)
C22 P3 C23 104.88(6)
C31 P3 Co1 110.62(4)
C22 P3 Co1 117.10(5)
C23 P3 Co1 110.06(4)
C44 P4 C38 106.37(6)
C44 P4 C32 106.04(6)
C38 P4 C32 103.53(6)
C44 P4 Co1 115.23(4)
C38 P4 Co1 118.68(4)
C32 P4 Co1 105.68(4)
C6 C1 C2 119.73(14)
C3 C2 C1 120.42(15)
C2 C3 C4 120.24(14)
C3 C4 C5 120.20(14)
C4 C5 C6 120.10(13)
C1 C6 C5 119.31(12)
C1 C6 P1 121.42(10)
C5 C6 P1 118.96(10)
C8 C7 C12 120.09(14)
C7 C8 C9 119.64(15)
C10 C9 C8 120.66(14)
C9 C10 C11 120.21(14)
C10 C11 C12 119.42(14)
C7 C12 C11 119.94(12)
C7 C12 P1 119.54(10)
C11 C12 P1 120.51(10)
C14 C13 P1 107.98(8)
C13 C14 P2 108.97(8)
N1 C15 P2 112.15(8)
C17 C16 C21 120.0
C18 C17 C16 120.0
C19 C18 C17 120.0
C18 C19 C20 120.0
C21 C20 C19 120.0
C20 C21 C16 120.0
C20 C21 N1 120.1(3)
C16 C21 N1 119.4(3)
C17' C16' C21' 120.0
C16' C17' C18' 120.0
C17' C18' C19' 120.0
C20' C19' C18' 120.0
C19' C20' C21' 120.0
N1 C21' C20' 117.5(3)
N1 C21' C16' 122.5(3)
C20' C21' C16' 120.0
N1 C22 P3 111.96(9)
N2 C23 P3 110.64(8)
C25 C24 C29 120.29(13)
C24 C25 C26 120.60(13)
C27 C26 C25 119.42(13)
C26 C27 C28 120.58(14)
C27 C28 C29 120.04(12)
C28 C29 C24 119.08(12)
C28 C29 N2 123.13(11)
C24 C29 N2 117.79(11)
N2 C30 P2 109.30(8)
C32 C31 P3 106.94(8)
C31 C32 P4 110.44(8)
C38 C33 C34 119.00(16)
C35 C34 C33 120.81(15)
C34 C35 C36 120.34(15)
C35 C36 C37 119.26(18)
C36 C37 C38 121.12(16)
C37 C38 C33 119.45(13)
C37 C38 P4 117.08(10)
C33 C38 P4 123.41(12)
C40 C39 C44 120.67(14)
C41 C40 C39 120.24(15)
C40 C41 C42 119.67(15)
C41 C42 C43 120.40(16)
C44 C43 C42 120.37(15)
C43 C44 C39 118.63(13)
C43 C44 P4 122.42(11)
C39 C44 P4 118.94(10)
N3 C45 C46 178.35(15)

loop_
_geom_bond_atom_site_label_1
_geom_bond_atom_site_label_2
_geom_bond_distance
Co1 N3 2.0031(11)
Co1 P3 2.1744(4)
Co1 P2 2.1863(4)
Co1 P1 2.2241(4)
Co1 P4 2.2602(4)
B1 F4 1.350(6)
B1 F2' 1.367(10)
B1 F3' 1.376(4)
B1 F3 1.377(4)
B1 F2 1.390(12)
B1 F1' 1.397(8)
B1 F1 1.412(10)
B1 F4' 1.414(5)
B2 F8 1.239(3)
B2 F7 1.247(5)
B2 F5' 1.306(8)
B2 F6' 1.353(4)
B2 F7' 1.359(3)
B2 F5 1.475(8)
B2 F6 1.575(4)
B2 F8' 1.674(4)
N1 C21' 1.349(4)
N1 C22 1.4634(16)
N1 C15 1.4671(17)
N1 C21 1.523(4)
N2 C29 1.4308(16)
N2 C30 1.4670(15)
N2 C23 1.4701(17)
N3 C45 1.1380(16)
P1 C12 1.8100(13)
P1 C6 1.8170(13)
P1 C13 1.8339(12)
P2 C15 1.8352(13)
P2 C14 1.8411(13)
P2 C30 1.8494(13)
P3 C31 1.8290(13)
P3 C22 1.8312(13)
P3 C23 1.8430(13)
P4 C44 1.8120(14)
P4 C38 1.8175(13)
P4 C32 1.8361(13)
C1 C6 1.3890(19)
C1 C2 1.404(2)
C2 C3 1.375(2)
C3 C4 1.379(2)
C4 C5 1.3920(19)
C5 C6 1.4025(19)
C7 C8 1.3840(19)
C7 C12 1.3925(19)
C8 C9 1.389(2)
C9 C10 1.373(3)
C10 C11 1.393(2)
C11 C12 1.3941(18)
C13 C14 1.5402(18)
C16 C17 1.3900
C16 C21 1.3900
C17 C18 1.3900
C18 C19 1.3900
C19 C20 1.3900
C20 C21 1.3900
C16' C17' 1.3900
C16' C21' 1.3900
C17' C18' 1.3900
C18' C19' 1.3900
C19' C20' 1.3900
C20' C21' 1.3900
C24 C25 1.384(2)
C24 C29 1.3964(17)
C25 C26 1.386(2)
C26 C27 1.382(2)
C27 C28 1.3927(18)
C28 C29 1.3931(18)
C31 C32 1.5307(17)
C33 C38 1.3956(19)
C33 C34 1.398(2)
C34 C35 1.376(3)
C35 C36 1.384(3)
C36 C37 1.385(2)
C37 C38 1.389(2)
C39 C40 1.385(2)
C39 C44 1.395(2)
C40 C41 1.376(2)
C41 C42 1.382(3)
C42 C43 1.390(2)
C43 C44 1.387(2)
C45 C46 1.4564(19)

loop_
_platon_squeeze_void_nr
_platon_squeeze_void_average_x
_platon_squeeze_void_average_y
_platon_squeeze_void_average_z
_platon_squeeze_void_volume
_platon_squeeze_void_count_electrons
_platon_squeeze_void_content
1 1.000 0.000 0.500 396 112 ' '
2 0.500 0.500 1.000 396 112 ' '
